data_4328948
loop_
_publ_author_name
'Ana M. Felix'
'Diane A. Dickie'
'Ian S. Horne'
'Giang Page'
'Richard A. Kemp'

_publ_contact_author_address
;Department of Chemistry and Chemical Biology
University of New Mexico
Albuquerque, NM, 87131
;
_publ_contact_author_email rakemp@unm.edu
_publ_contact_author_name 'Kemp, Richard A.'
_publ_contact_author_phone 1-505-272-7609
_publ_section_title
;
 Addition of Aluminum and Gallium Species to Aromatic and
 Alkyl-Substituted 1,4-Diaza-1,3-butadiene Ligands
;
_journal_name_full 'Inorganic Chemistry'
_journal_page_first 4650
_journal_page_last 4662
_journal_paper_doi 10.1021/ic202583w
_journal_volume 51
_journal_year 2012
_chemical_formula_sum 'C31 H49 Ga N2'
_chemical_formula_weight 519.44
_chemical_name_systematic
; 
 ? 
;
_space_group_IT_number 14
_symmetry_cell_setting monoclinic
_symmetry_space_group_name_Hall '-P 2ybc'
_symmetry_space_group_name_H-M 'P 1 21/c 1'
_atom_sites_solution_hydrogens geom
_atom_sites_solution_primary direct
_atom_sites_solution_secondary difmap
_audit_creation_method SHELXL-97
_cell_angle_alpha 90.00
_cell_angle_beta 111.818(3)
_cell_angle_gamma 90.00
_cell_formula_units_Z 4
_cell_length_a 18.6849(12)
_cell_length_b 10.1700(7)
_cell_length_c 16.8763(11)
_cell_measurement_reflns_used 9093
_cell_measurement_temperature 223(2)
_cell_measurement_theta_max 30.46
_cell_measurement_theta_min 2.32
_cell_volume 2977.2(3)
_computing_cell_refinement 'Bruker SAINT'
_computing_data_collection 'Bruker APEX2'
_computing_data_reduction 'Bruker SAINT'
_computing_molecular_graphics 'Bruker SHELXTL'
_computing_publication_material 'Bruker SHELXTL'
_computing_structure_refinement 'SHELXL-97 (Sheldrick, 2008)'
_computing_structure_solution 'SHELXS-97 (Sheldrick, 2008)'
_diffrn_ambient_temperature 223(2)
_diffrn_measured_fraction_theta_full 0.997
_diffrn_measured_fraction_theta_max 0.997
_diffrn_measurement_device_type 'Bruker APEX-II CCD'
_diffrn_measurement_method '\f and \w scans'
_diffrn_radiation_monochromator graphite
_diffrn_radiation_source 'fine-focus sealed tube'
_diffrn_radiation_type MoK\a
_diffrn_radiation_wavelength 0.71073
_diffrn_reflns_av_R_equivalents 0.0332
_diffrn_reflns_av_sigmaI/netI 0.0219
_diffrn_reflns_limit_h_max 25
_diffrn_reflns_limit_h_min -25
_diffrn_reflns_limit_k_max 14
_diffrn_reflns_limit_k_min -13
_diffrn_reflns_limit_l_max 23
_diffrn_reflns_limit_l_min -23
_diffrn_reflns_number 57662
_diffrn_reflns_theta_full 29.57
_diffrn_reflns_theta_max 29.57
_diffrn_reflns_theta_min 2.32
_exptl_absorpt_coefficient_mu 0.944
_exptl_absorpt_correction_T_max 0.7649
_exptl_absorpt_correction_T_min 0.5922
_exptl_absorpt_correction_type multi-scan
_exptl_absorpt_process_details 'Bruker, SADABS'
_exptl_crystal_colour yellow
_exptl_crystal_density_diffrn 1.159
_exptl_crystal_description irregular
_exptl_crystal_F_000 1120
_exptl_crystal_size_max 0.62
_exptl_crystal_size_mid 0.46
_exptl_crystal_size_min 0.30
_refine_diff_density_max 1.350
_refine_diff_density_min -1.179
_refine_diff_density_rms 0.091
_refine_ls_extinction_method none
_refine_ls_goodness_of_fit_ref 1.142
_refine_ls_hydrogen_treatment constr
_refine_ls_matrix_type full
_refine_ls_number_parameters 307
_refine_ls_number_reflns 8333
_refine_ls_number_restraints 0
_refine_ls_restrained_S_all 1.142
_refine_ls_R_factor_all 0.0621
_refine_ls_R_factor_gt 0.0566
_refine_ls_shift/su_max 0.001
_refine_ls_shift/su_mean 0.000
_refine_ls_structure_factor_coef Fsqd
_refine_ls_weighting_details 'calc w=1/[\s^2^(Fo^2^)+(0.0527P)^2^+7.1160P] where P=(Fo^2^+2Fc^2^)/3'
_refine_ls_weighting_scheme calc
_refine_ls_wR_factor_gt 0.1606
_refine_ls_wR_factor_ref 0.1637
_reflns_number_gt 7451
_reflns_number_total 8333
_reflns_threshold_expression >2sigma(I)
_cod_data_source_file ic202583w_si_002_13.cif
_cod_data_source_block 14
_cod_database_code 4328948

loop_
_symmetry_equiv_pos_as_xyz
'x, y, z'
'-x, y+1/2, -z+1/2'
'-x, -y, -z'
'x, -y-1/2, z-1/2'

loop_
_atom_site_label
_atom_site_type_symbol
_atom_site_fract_x
_atom_site_fract_y
_atom_site_fract_z
_atom_site_U_iso_or_equiv
_atom_site_adp_type
_atom_site_occupancy
_atom_site_symmetry_multiplicity
_atom_site_calc_flag
_atom_site_refinement_flags
Ga1 Ga 0.309216(18) 0.86019(3) 0.50267(2) 0.02691(10) Uani 1 1 d .
N1 N 0.27377(13) 0.8235(2) 0.59366(14) 0.0226(4) Uani 1 1 d .
N2 N 0.24165(13) 1.0252(2) 0.49220(14) 0.0237(4) Uani 1 1 d .
C1 C 0.27391(16) 0.7001(3) 0.63411(17) 0.0247(5) Uani 1 1 d .
C2 C 0.34073(19) 0.6525(3) 0.69841(19) 0.0306(6) Uani 1 1 d .
C3 C 0.3373(2) 0.5355(3) 0.7402(2) 0.0382(7) Uani 1 1 d .
H3A H 0.3820 0.5042 0.7837 0.046 Uiso 1 1 calc R
C4 C 0.2699(2) 0.4650(3) 0.7191(2) 0.0398(7) Uani 1 1 d .
H4A H 0.2679 0.3888 0.7497 0.048 Uiso 1 1 calc R
C5 C 0.2053(2) 0.5078(3) 0.6525(2) 0.0367(7) Uani 1 1 d .
H5A H 0.1596 0.4582 0.6366 0.044 Uiso 1 1 calc R
C6 C 0.20627(17) 0.6226(3) 0.60828(19) 0.0287(6) Uani 1 1 d .
C7 C 0.41801(18) 0.7201(4) 0.7224(2) 0.0403(7) Uani 1 1 d .
H7A H 0.4091 0.8058 0.6925 0.048 Uiso 1 1 calc R
C8 C 0.4723(3) 0.6401(5) 0.6914(4) 0.0673(14) Uani 1 1 d .
H8A H 0.4473 0.6234 0.6307 0.101 Uiso 1 1 calc R
H8B H 0.4843 0.5571 0.7219 0.101 Uiso 1 1 calc R
H8C H 0.5194 0.6892 0.7021 0.101 Uiso 1 1 calc R
C9 C 0.4565(3) 0.7475(5) 0.8182(3) 0.0707(15) Uani 1 1 d .
H9A H 0.4217 0.7981 0.8370 0.106 Uiso 1 1 calc R
H9B H 0.5036 0.7970 0.8291 0.106 Uiso 1 1 calc R
H9C H 0.4686 0.6649 0.8490 0.106 Uiso 1 1 calc R
C10 C 0.13472(18) 0.6574(3) 0.5313(2) 0.0359(7) Uani 1 1 d .
H10A H 0.1430 0.7451 0.5107 0.043 Uiso 1 1 calc R
C11 C 0.0612(2) 0.6639(4) 0.5509(3) 0.0517(10) Uani 1 1 d .
H11A H 0.0682 0.7264 0.5965 0.078 Uiso 1 1 calc R
H11B H 0.0502 0.5777 0.5682 0.078 Uiso 1 1 calc R
H11C H 0.0184 0.6917 0.5002 0.078 Uiso 1 1 calc R
C12 C 0.1231(2) 0.5590(4) 0.4595(3) 0.0516(9) Uani 1 1 d .
H12A H 0.1696 0.5545 0.4467 0.077 Uiso 1 1 calc R
H12B H 0.0803 0.5869 0.4090 0.077 Uiso 1 1 calc R
H12C H 0.1122 0.4729 0.4770 0.077 Uiso 1 1 calc R
C13 C 0.21166(15) 1.1131(3) 0.42076(17) 0.0250(5) Uani 1 1 d .
C14 C 0.14025(16) 1.0807(3) 0.3570(2) 0.0318(6) Uani 1 1 d .
C15 C 0.10868(18) 1.1683(4) 0.2902(2) 0.0400(7) Uani 1 1 d .
H15A H 0.0610 1.1485 0.2469 0.048 Uiso 1 1 calc R
C16 C 0.14543(19) 1.2837(4) 0.2858(2) 0.0406(8) Uani 1 1 d .
H16A H 0.1222 1.3429 0.2408 0.049 Uiso 1 1 calc R
C17 C 0.21676(19) 1.3124(3) 0.3478(2) 0.0348(6) Uani 1 1 d .
H17A H 0.2419 1.3908 0.3440 0.042 Uiso 1 1 calc R
C18 C 0.25185(16) 1.2264(3) 0.41595(18) 0.0265(5) Uani 1 1 d .
C19 C 0.33074(18) 1.2597(3) 0.4807(2) 0.0330(6) Uani 1 1 d .
H19A H 0.3465 1.1883 0.5236 0.040 Uiso 1 1 calc R
C20 C 0.3899(2) 1.2675(5) 0.4382(3) 0.0579(11) Uani 1 1 d .
H20A H 0.3899 1.1856 0.4088 0.087 Uiso 1 1 calc R
H20B H 0.4407 1.2824 0.4813 0.087 Uiso 1 1 calc R
H20C H 0.3767 1.3394 0.3975 0.087 Uiso 1 1 calc R
C21 C 0.3307(3) 1.3878(4) 0.5270(3) 0.0629(12) Uani 1 1 d .
H21A H 0.2931 1.3827 0.5539 0.094 Uiso 1 1 calc R
H21B H 0.3175 1.4598 0.4864 0.094 Uiso 1 1 calc R
H21C H 0.3815 1.4027 0.5702 0.094 Uiso 1 1 calc R
C22 C 0.09763(19) 0.9554(4) 0.3603(2) 0.0403(7) Uani 1 1 d .
H22A H 0.1332 0.8989 0.4057 0.048 Uiso 1 1 calc R
C23 C 0.0277(2) 0.9828(6) 0.3830(3) 0.0633(13) Uani 1 1 d .
H23A H 0.0435 1.0307 0.4365 0.095 Uiso 1 1 calc R
H23B H 0.0041 0.9003 0.3888 0.095 Uiso 1 1 calc R
H23C H -0.0092 1.0350 0.3382 0.095 Uiso 1 1 calc R
C24 C 0.0741(3) 0.8794(5) 0.2758(3) 0.0590(11) Uani 1 1 d .
H24A H 0.1194 0.8627 0.2622 0.088 Uiso 1 1 calc R
H24B H 0.0373 0.9310 0.2305 0.088 Uiso 1 1 calc R
H24C H 0.0507 0.7964 0.2812 0.088 Uiso 1 1 calc R
C25 C 0.22546(18) 1.0435(3) 0.55963(19) 0.0293(6) Uani 1 1 d .
C26 C 0.25210(17) 0.9398(3) 0.62845(18) 0.0278(5) Uani 1 1 d .
C27 C 0.1936(3) 0.9167(4) 0.6697(3) 0.0469(9) Uani 1 1 d .
H27A H 0.1482 0.8746 0.6290 0.070 Uiso 1 1 calc R
H27B H 0.1791 1.0003 0.6872 0.070 Uiso 1 1 calc R
H27C H 0.2159 0.8605 0.7192 0.070 Uiso 1 1 calc R
C28 C 0.3226(3) 1.0082(4) 0.7002(3) 0.0536(10) Uani 1 1 d .
H28A H 0.3628 1.0261 0.6783 0.080 Uiso 1 1 calc R
H28B H 0.3425 0.9504 0.7492 0.080 Uiso 1 1 calc R
H28C H 0.3057 1.0901 0.7171 0.080 Uiso 1 1 calc R
C29 C 0.1800(2) 1.1581(4) 0.5696(2) 0.0444(8) Uani 1 1 d .
H29B H 0.1675 1.2149 0.5201 0.067 Uiso 1 1 calc R
H29C H 0.2100 1.2068 0.6205 0.067 Uiso 1 1 calc R
H29D H 0.1327 1.1272 0.5747 0.067 Uiso 1 1 calc R
C30 C 0.2710(2) 0.7495(4) 0.4002(2) 0.0443(8) Uani 1 1 d .
H30B H 0.3044 0.6735 0.4079 0.066 Uiso 1 1 calc R
H30C H 0.2708 0.7997 0.3512 0.066 Uiso 1 1 calc R
H30D H 0.2191 0.7204 0.3907 0.066 Uiso 1 1 calc R
C31 C 0.4165(2) 0.9212(4) 0.5350(3) 0.0476(9) Uani 1 1 d .
H31B H 0.4500 0.8462 0.5405 0.071 Uiso 1 1 calc R
H31C H 0.4321 0.9676 0.5890 0.071 Uiso 1 1 calc R
H31D H 0.4200 0.9800 0.4913 0.071 Uiso 1 1 calc R

loop_
_atom_site_aniso_label
_atom_site_aniso_U_11
_atom_site_aniso_U_22
_atom_site_aniso_U_33
_atom_site_aniso_U_23
_atom_site_aniso_U_13
_atom_site_aniso_U_12
Ga1 0.02586(16) 0.02724(17) 0.03048(17) -0.00142(12) 0.01377(12) 0.00230(12)
N1 0.0256(10) 0.0195(10) 0.0234(10) 0.0019(8) 0.0098(8) 0.0008(8)
N2 0.0261(10) 0.0211(10) 0.0240(10) 0.0028(8) 0.0094(8) 0.0020(8)
C1 0.0289(13) 0.0216(12) 0.0245(12) 0.0006(10) 0.0108(10) 0.0010(10)
C2 0.0382(15) 0.0254(13) 0.0293(13) 0.0038(11) 0.0140(12) 0.0027(11)
C3 0.0447(17) 0.0318(15) 0.0350(16) 0.0109(13) 0.0111(13) 0.0082(13)
C4 0.055(2) 0.0267(14) 0.0407(17) 0.0088(13) 0.0219(15) 0.0005(14)
C5 0.0412(17) 0.0269(14) 0.0440(17) 0.0026(13) 0.0182(14) -0.0058(12)
C6 0.0290(13) 0.0247(13) 0.0329(14) 0.0014(11) 0.0119(11) -0.0013(10)
C7 0.0288(14) 0.0411(18) 0.0415(17) 0.0076(14) 0.0020(13) -0.0009(13)
C8 0.037(2) 0.056(3) 0.109(4) 0.012(3) 0.028(2) 0.0087(18)
C9 0.065(3) 0.071(3) 0.047(2) 0.009(2) -0.013(2) -0.019(2)
C10 0.0290(14) 0.0336(16) 0.0404(16) 0.0037(13) 0.0072(12) -0.0056(12)
C11 0.0306(16) 0.056(2) 0.063(2) 0.0010(19) 0.0118(16) 0.0001(16)
C12 0.045(2) 0.058(2) 0.0428(19) -0.0071(17) 0.0065(16) -0.0115(18)
C13 0.0243(12) 0.0252(12) 0.0260(12) 0.0044(10) 0.0100(10) 0.0042(10)
C14 0.0233(12) 0.0380(16) 0.0326(14) 0.0065(12) 0.0084(11) 0.0004(11)
C15 0.0254(14) 0.052(2) 0.0358(16) 0.0136(14) 0.0029(12) 0.0031(13)
C16 0.0348(16) 0.0445(19) 0.0384(17) 0.0206(14) 0.0088(13) 0.0096(14)
C17 0.0363(15) 0.0317(15) 0.0378(16) 0.0110(13) 0.0154(13) 0.0036(12)
C18 0.0284(13) 0.0242(12) 0.0279(13) 0.0039(10) 0.0117(10) 0.0047(10)
C19 0.0324(14) 0.0274(14) 0.0356(15) 0.0033(12) 0.0085(12) -0.0010(11)
C20 0.0319(17) 0.078(3) 0.062(3) 0.005(2) 0.0152(17) -0.0062(19)
C21 0.061(3) 0.045(2) 0.064(3) -0.019(2) 0.002(2) -0.0004(19)
C22 0.0280(14) 0.0482(19) 0.0398(17) 0.0063(14) 0.0070(13) -0.0095(13)
C23 0.043(2) 0.089(4) 0.064(3) -0.004(2) 0.027(2) -0.024(2)
C24 0.061(3) 0.063(3) 0.050(2) -0.004(2) 0.017(2) -0.019(2)
C25 0.0357(14) 0.0236(13) 0.0333(14) 0.0024(11) 0.0180(12) 0.0030(11)
C26 0.0315(13) 0.0262(13) 0.0267(13) 0.0025(10) 0.0119(11) 0.0045(11)
C27 0.075(3) 0.0295(16) 0.057(2) 0.0011(15) 0.049(2) 0.0038(16)
C28 0.056(2) 0.048(2) 0.0421(19) -0.0129(17) 0.0006(17) 0.0027(18)
C29 0.064(2) 0.0359(17) 0.0409(18) 0.0063(14) 0.0281(17) 0.0191(16)
C30 0.063(2) 0.0392(18) 0.0380(17) -0.0078(14) 0.0270(17) 0.0005(16)
C31 0.0294(15) 0.051(2) 0.068(2) 0.0062(19) 0.0242(16) 0.0013(15)

loop_
_atom_type_symbol
_atom_type_description
_atom_type_scat_dispersion_real
_atom_type_scat_dispersion_imag
_atom_type_scat_source
C C 0.0033 0.0016 'International Tables Vol C Tables 4.2.6.8 and 6.1.1.4'
H H 0.0000 0.0000 'International Tables Vol C Tables 4.2.6.8 and 6.1.1.4'
N N 0.0061 0.0033 'International Tables Vol C Tables 4.2.6.8 and 6.1.1.4'
Ga Ga 0.2307 1.6083 'International Tables Vol C Tables 4.2.6.8 and 6.1.1.4'

loop_
_geom_angle_atom_site_label_1
_geom_angle_atom_site_label_2
_geom_angle_atom_site_label_3
_geom_angle
N1 Ga1 C30 118.22(13)
N1 Ga1 C31 117.19(15)
C30 Ga1 C31 115.05(18)
N1 Ga1 N2 81.08(9)
C30 Ga1 N2 112.33(14)
C31 Ga1 N2 107.09(14)
C1 N1 C26 118.5(2)
C1 N1 Ga1 127.78(18)
C26 N1 Ga1 113.46(17)
C25 N2 C13 120.2(2)
C25 N2 Ga1 112.09(19)
C13 N2 Ga1 127.74(18)
C2 C1 C6 118.9(3)
C2 C1 N1 121.1(3)
C6 C1 N1 120.0(2)
C3 C2 C1 119.3(3)
C3 C2 C7 118.1(3)
C1 C2 C7 122.5(3)
C4 C3 C2 121.5(3)
C3 C4 C5 119.1(3)
C4 C5 C6 121.4(3)
C5 C6 C1 119.5(3)
C5 C6 C10 118.1(3)
C1 C6 C10 122.4(3)
C2 C7 C9 113.1(3)
C2 C7 C8 110.7(3)
C9 C7 C8 110.2(4)
C6 C10 C12 110.3(3)
C6 C10 C11 113.6(3)
C12 C10 C11 109.1(3)
C18 C13 C14 121.8(3)
C18 C13 N2 120.8(2)
C14 C13 N2 117.3(3)
C15 C14 C13 117.9(3)
C15 C14 C22 120.0(3)
C13 C14 C22 122.1(3)
C16 C15 C14 121.5(3)
C15 C16 C17 119.9(3)
C16 C17 C18 121.0(3)
C13 C18 C17 117.8(3)
C13 C18 C19 123.0(2)
C17 C18 C19 119.2(3)
C18 C19 C21 112.1(3)
C18 C19 C20 110.7(3)
C21 C19 C20 109.6(4)
C14 C22 C23 111.6(3)
C14 C22 C24 111.2(3)
C23 C22 C24 110.5(3)
N2 C25 C29 122.8(3)
N2 C25 C26 117.3(2)
C29 C25 C26 119.9(3)
N1 C26 C25 108.7(2)
N1 C26 C27 114.7(3)
C25 C26 C27 111.9(3)
N1 C26 C28 113.1(3)
C25 C26 C28 103.0(3)
C27 C26 C28 104.7(3)

loop_
_geom_bond_atom_site_label_1
_geom_bond_atom_site_label_2
_geom_bond_distance
Ga1 N1 1.921(2)
Ga1 C30 1.963(3)
Ga1 C31 1.971(3)
Ga1 N2 2.068(2)
N1 C1 1.428(3)
N1 C26 1.444(4)
N2 C25 1.295(4)
N2 C13 1.437(3)
C1 C2 1.401(4)
C1 C6 1.414(4)
C2 C3 1.397(4)
C2 C7 1.512(5)
C3 C4 1.376(5)
C4 C5 1.379(5)
C5 C6 1.389(4)
C6 C10 1.520(4)
C7 C9 1.531(6)
C7 C8 1.535(6)
C10 C12 1.524(5)
C10 C11 1.530(5)
C13 C18 1.394(4)
C13 C14 1.407(4)
C14 C15 1.385(4)
C14 C22 1.515(5)
C15 C16 1.375(5)
C16 C17 1.386(5)
C17 C18 1.399(4)
C18 C19 1.511(4)
C19 C21 1.519(5)
C19 C20 1.528(5)
C22 C23 1.519(5)
C22 C24 1.536(6)
C25 C29 1.488(4)
C25 C26 1.509(4)
C26 C27 1.517(4)
C26 C28 1.580(5)

loop_
_geom_torsion_atom_site_label_1
_geom_torsion_atom_site_label_2
_geom_torsion_atom_site_label_3
_geom_torsion_atom_site_label_4
_geom_torsion
C30 Ga1 N1 C1 51.1(3)
C31 Ga1 N1 C1 -93.5(3)
N2 Ga1 N1 C1 161.8(2)
C30 Ga1 N1 C26 -135.4(2)
C31 Ga1 N1 C26 79.9(2)
N2 Ga1 N1 C26 -24.75(19)
N1 Ga1 N2 C25 16.3(2)
C30 Ga1 N2 C25 133.2(2)
C31 Ga1 N2 C25 -99.5(2)
N1 Ga1 N2 C13 -162.1(2)
C30 Ga1 N2 C13 -45.2(3)
C31 Ga1 N2 C13 82.1(3)
C26 N1 C1 C2 -92.0(3)
Ga1 N1 C1 C2 81.2(3)
C26 N1 C1 C6 89.3(3)
Ga1 N1 C1 C6 -97.5(3)
C6 C1 C2 C3 -5.3(4)
N1 C1 C2 C3 175.9(3)
C6 C1 C2 C7 172.1(3)
N1 C1 C2 C7 -6.6(4)
C1 C2 C3 C4 0.6(5)
C7 C2 C3 C4 -176.9(3)
C2 C3 C4 C5 3.1(5)
C3 C4 C5 C6 -2.2(5)
C4 C5 C6 C1 -2.5(5)
C4 C5 C6 C10 175.3(3)
C2 C1 C6 C5 6.2(4)
N1 C1 C6 C5 -175.0(3)
C2 C1 C6 C10 -171.5(3)
N1 C1 C6 C10 7.3(4)
C3 C2 C7 C9 -54.6(5)
C1 C2 C7 C9 128.0(4)
C3 C2 C7 C8 69.7(4)
C1 C2 C7 C8 -107.7(4)
C5 C6 C10 C12 -67.6(4)
C1 C6 C10 C12 110.1(3)
C5 C6 C10 C11 55.2(4)
C1 C6 C10 C11 -127.1(3)
C25 N2 C13 C18 88.6(3)
Ga1 N2 C13 C18 -93.1(3)
C25 N2 C13 C14 -90.8(3)
Ga1 N2 C13 C14 87.5(3)
C18 C13 C14 C15 -2.9(5)
N2 C13 C14 C15 176.5(3)
C18 C13 C14 C22 177.8(3)
N2 C13 C14 C22 -2.8(4)
C13 C14 C15 C16 0.0(5)
C22 C14 C15 C16 179.2(3)
C14 C15 C16 C17 1.9(6)
C15 C16 C17 C18 -0.9(5)
C14 C13 C18 C17 3.8(4)
N2 C13 C18 C17 -175.5(3)
C14 C13 C18 C19 -176.3(3)
N2 C13 C18 C19 4.4(4)
C16 C17 C18 C13 -1.9(5)
C16 C17 C18 C19 178.2(3)
C13 C18 C19 C21 -118.5(4)
C17 C18 C19 C21 61.4(4)
C13 C18 C19 C20 118.8(3)
C17 C18 C19 C20 -61.4(4)
C15 C14 C22 C23 -72.4(4)
C13 C14 C22 C23 106.8(4)
C15 C14 C22 C24 51.6(5)
C13 C14 C22 C24 -129.2(4)
C13 N2 C25 C29 -3.7(5)
Ga1 N2 C25 C29 177.7(3)
C13 N2 C25 C26 173.9(3)
Ga1 N2 C25 C26 -4.6(3)
C1 N1 C26 C25 -157.6(2)
Ga1 N1 C26 C25 28.2(3)
C1 N1 C26 C27 -31.4(4)
Ga1 N1 C26 C27 154.4(2)
C1 N1 C26 C28 88.6(3)
Ga1 N1 C26 C28 -85.5(3)
N2 C25 C26 N1 -14.6(4)
C29 C25 C26 N1 163.1(3)
N2 C25 C26 C27 -142.4(3)
C29 C25 C26 C27 35.3(4)
N2 C25 C26 C28 105.6(3)
C29 C25 C26 C28 -76.6(4)
